data_4339392
loop_
_publ_author_name
'Reisner, Erwin'
'Abikoff, Tanya C.'
'Lippard, Stephen J.'

_publ_section_title
;
 Influence of steric hindrance on the core geometry and sulfoxidation
 chemistry of carboxylate-rich diiron(II) complexes.
;
_journal_issue 24
_journal_name_full 'Inorganic chemistry'
_journal_page_first 10229
_journal_page_last 10240
_journal_paper_doi 10.1021/ic7014176
_journal_volume 46
_journal_year 2007
_chemical_formula_moiety 'C99 H85 Fe2 N O8 S, C7.25 H8 Cl'
_chemical_formula_sum 'C106.25 H93 Cl Fe2 N O8 S'
_chemical_formula_weight 1691.03
_chemical_name_common '[Fe2(O2CArXyl,Ph)4(pyCH2SMes)]'
_chemical_name_systematic
;

 ?

;
_space_group_IT_number 14
_symmetry_cell_setting monoclinic
_symmetry_space_group_name_Hall '-P 2ybc'
_symmetry_space_group_name_H-M 'P 1 21/c 1'
_atom_sites_solution_hydrogens geom
_atom_sites_solution_primary direct
_atom_sites_solution_secondary difmap
_audit_creation_method SHELXL-97
_cell_angle_alpha 90.00
_cell_angle_beta 105.542(18)
_cell_angle_gamma 90.00
_cell_formula_units_Z 4
_cell_length_a 19.538(19)
_cell_length_b 14.946(15)
_cell_length_c 35.12(3)
_cell_measurement_reflns_used 6333
_cell_measurement_temperature 110(2)
_cell_measurement_theta_max 24.36
_cell_measurement_theta_min 2.18
_cell_volume 9881(16)
_computing_cell_refinement 'Bruker SMART'
_computing_data_collection 'Bruker SMART'
_computing_data_reduction 'Bruker SAINT'
_computing_molecular_graphics 'Bruker SHELXTL'
_computing_publication_material 'Bruker SHELXTL'
_computing_structure_refinement 'SHELXL-97 (Sheldrick, 1997)'
_computing_structure_solution 'SHELXS-97 (Sheldrick, 1990)'
_diffrn_ambient_temperature 110(2)
_diffrn_measured_fraction_theta_full 0.999
_diffrn_measured_fraction_theta_max 0.999
_diffrn_measurement_device_type 'CCD area detector'
_diffrn_measurement_method 'phi and omega scans'
_diffrn_radiation_monochromator graphite
_diffrn_radiation_source 'fine-focus sealed tube'
_diffrn_radiation_type MoK\a
_diffrn_radiation_wavelength 0.71073
_diffrn_reflns_av_R_equivalents 0.0663
_diffrn_reflns_av_sigmaI/netI 0.0465
_diffrn_reflns_limit_h_max 23
_diffrn_reflns_limit_h_min -23
_diffrn_reflns_limit_k_max 17
_diffrn_reflns_limit_k_min -17
_diffrn_reflns_limit_l_max 41
_diffrn_reflns_limit_l_min -41
_diffrn_reflns_number 105968
_diffrn_reflns_theta_full 25.03
_diffrn_reflns_theta_max 25.03
_diffrn_reflns_theta_min 2.16
_exptl_absorpt_coefficient_mu 0.395
_exptl_absorpt_correction_T_max 0.9805
_exptl_absorpt_correction_T_min 0.8908
_exptl_absorpt_correction_type empirical
_exptl_absorpt_process_details SADABS
_exptl_crystal_colour yellow
_exptl_crystal_density_diffrn 1.137
_exptl_crystal_density_method 'not measured'
_exptl_crystal_description block
_exptl_crystal_F_000 3546
_exptl_crystal_size_max 0.30
_exptl_crystal_size_mid 0.20
_exptl_crystal_size_min 0.05
_refine_diff_density_max 1.323
_refine_diff_density_min -0.880
_refine_diff_density_rms 0.128
_refine_ls_extinction_method none
_refine_ls_goodness_of_fit_ref 1.089
_refine_ls_hydrogen_treatment constr
_refine_ls_matrix_type full
_refine_ls_number_parameters 1219
_refine_ls_number_reflns 17453
_refine_ls_number_restraints 1253
_refine_ls_restrained_S_all 1.071
_refine_ls_R_factor_all 0.1043
_refine_ls_R_factor_gt 0.0858
_refine_ls_shift/su_max 0.001
_refine_ls_shift/su_mean 0.000
_refine_ls_structure_factor_coef Fsqd
_refine_ls_weighting_details 'calc w=1/[\s^2^(Fo^2^)+(0.1487P)^2^+20.1870P] where P=(Fo^2^+2Fc^2^)/3'
_refine_ls_weighting_scheme calc
_refine_ls_wR_factor_gt 0.2485
_refine_ls_wR_factor_ref 0.2638
_reflns_number_gt 13735
_reflns_number_total 17453
_reflns_threshold_expression >2sigma(I)
_cod_data_source_file ic7014176-file003.cif
_cod_data_source_block 13
_cod_depositor_comments
;
The following automatic conversions were performed:

'_symmetry_cell_setting' value 'Monoclinic' changed to 'monoclinic'
according to
/usr/data/users/saulius/automatic-downloads/retrospective/ACS/lib/dictionaries/cif_core.dic
dictionary named 'cif_core.dic' version 2.4.2 from 2011-04-26.

Automatic conversion script
Id: cif_fix_values 2281 2013-09-26 08:29:07Z andrius 
;
_cod_original_cell_volume 9880(17)
_cod_original_sg_symbol_H-M P2(1)/c
_cod_database_code 4339392

loop_
_symmetry_equiv_pos_as_xyz
'x, y, z'
'-x, y+1/2, -z+1/2'
'-x, -y, -z'
'x, -y-1/2, z-1/2'

loop_
_atom_site_label
_atom_site_type_symbol
_atom_site_fract_x
_atom_site_fract_y
_atom_site_fract_z
_atom_site_U_iso_or_equiv
_atom_site_adp_type
_atom_site_occupancy
_atom_site_symmetry_multiplicity
_atom_site_calc_flag
_atom_site_refinement_flags
_atom_site_disorder_assembly
_atom_site_disorder_group
Fe1 Fe 0.14422(3) 1.47325(4) 0.166810(18) 0.02581(18) Uani 1 1 d U . .
Fe2 Fe 0.25251(3) 1.64621(4) 0.221007(19) 0.02665(18) Uani 1 1 d U . .
S1 S -0.00370(6) 1.47594(8) 0.15697(4) 0.0325(3) Uani 1 1 d U . .
N1 N 0.1149(2) 1.3361(2) 0.16142(11) 0.0322(8) Uani 1 1 d U . .
O1 O 0.14435(17) 1.5661(2) 0.12661(9) 0.0326(7) Uani 1 1 d U . .
O2 O 0.18418(17) 1.6809(2) 0.16797(9) 0.0340(7) Uani 1 1 d U . .
O3 O 0.13173(16) 1.4954(2) 0.22041(9) 0.0308(7) Uani 1 1 d U . .
O4 O 0.22751(16) 1.55959(19) 0.26100(9) 0.0296(7) Uani 1 1 d U . .
O5 O 0.24928(16) 1.43506(19) 0.17958(9) 0.0290(7) Uani 1 1 d U . .
O6 O 0.30798(16) 1.56559(19) 0.19281(9) 0.0312(7) Uani 1 1 d U . .
O7 O 0.32158(17) 1.7417(2) 0.25257(10) 0.0363(7) Uani 1 1 d U . .
O8 O 0.21015(18) 1.7642(2) 0.25237(11) 0.0433(8) Uani 1 1 d U . .
C1 C 0.1570(3) 1.2775(3) 0.14942(15) 0.0401(11) Uani 1 1 d U . .
H1A H 0.1982 1.2996 0.1432 0.048 Uiso 1 1 calc R . .
C2 C 0.1433(4) 1.1869(4) 0.1457(2) 0.0588(16) Uani 1 1 d U . .
H2A H 0.1746 1.1475 0.1374 0.071 Uiso 1 1 calc R . .
C3 C 0.0839(4) 1.1559(4) 0.1544(2) 0.0611(17) Uani 1 1 d U . .
H3A H 0.0735 1.0937 0.1526 0.073 Uiso 1 1 calc R . .
C4 C 0.0379(3) 1.2158(3) 0.16590(17) 0.0486(13) Uani 1 1 d U . .
H4A H -0.0046 1.1949 0.1711 0.058 Uiso 1 1 calc R . .
C5 C 0.0554(3) 1.3058(3) 0.16960(14) 0.0346(10) Uani 1 1 d U . .
C6 C 0.0119(3) 1.3721(3) 0.18533(14) 0.0333(10) Uani 1 1 d U . .
H6A H 0.0367 1.3860 0.2132 0.040 Uiso 1 1 calc R . .
H6B H -0.0345 1.3446 0.1849 0.040 Uiso 1 1 calc R . .
C7 C -0.0756(3) 1.4372(3) 0.11668(15) 0.0372(10) Uani 1 1 d U . .
C8 C -0.0657(3) 1.4127(4) 0.07999(15) 0.0433(11) Uani 1 1 d U . .
C9 C -0.1240(3) 1.3787(4) 0.05109(16) 0.0514(13) Uani 1 1 d U . .
H9A H -0.1177 1.3613 0.0262 0.062 Uiso 1 1 calc R . .
C10 C -0.1911(3) 1.3697(4) 0.05769(18) 0.0582(15) Uani 1 1 d U . .
C11 C -0.1991(3) 1.3963(4) 0.09421(18) 0.0559(15) Uani 1 1 d U . .
H11A H -0.2445 1.3908 0.0990 0.067 Uiso 1 1 calc R . .
C12 C -0.1429(3) 1.4309(4) 0.12403(16) 0.0460(12) Uani 1 1 d U . .
C13 C 0.0047(3) 1.4220(4) 0.07042(17) 0.0533(14) Uani 1 1 d U . .
H13A H -0.0001 1.4015 0.0433 0.080 Uiso 1 1 calc R . .
H13B H 0.0405 1.3857 0.0889 0.080 Uiso 1 1 calc R . .
H13C H 0.0194 1.4849 0.0728 0.080 Uiso 1 1 calc R . .
C14 C -0.2524(4) 1.3303(6) 0.0266(2) 0.084(2) Uani 1 1 d U . .
H14A H -0.2366 1.3148 0.0032 0.126 Uiso 1 1 calc R . .
H14B H -0.2909 1.3742 0.0193 0.126 Uiso 1 1 calc R . .
H14C H -0.2694 1.2764 0.0370 0.126 Uiso 1 1 calc R . .
C15 C -0.1560(3) 1.4628(5) 0.16248(19) 0.0621(17) Uani 1 1 d U . .
H15A H -0.1114 1.4845 0.1801 0.093 Uiso 1 1 calc R . .
H15B H -0.1742 1.4131 0.1751 0.093 Uiso 1 1 calc R . .
H15C H -0.1910 1.5114 0.1570 0.093 Uiso 1 1 calc R . .
C101 C 0.1620(2) 1.6472(3) 0.13387(14) 0.0320(10) Uani 1 1 d U . .
C102 C 0.1538(3) 1.7077(3) 0.09840(14) 0.0367(10) Uani 1 1 d U . .
C103 C 0.2154(3) 1.7396(3) 0.08957(15) 0.0393(11) Uani 1 1 d U . .
C104 C 0.2077(3) 1.7941(4) 0.05624(17) 0.0547(15) Uani 1 1 d U . .
H10A H 0.2488 1.8159 0.0497 0.066 Uiso 1 1 calc R . .
C105 C 0.1406(4) 1.8167(5) 0.03255(19) 0.0648(18) Uani 1 1 d U . .
H10B H 0.1361 1.8549 0.0104 0.078 Uiso 1 1 calc R . .
C106 C 0.0810(3) 1.7836(4) 0.04125(18) 0.0585(16) Uani 1 1 d U . .
H10C H 0.0355 1.7983 0.0245 0.070 Uiso 1 1 calc R . .
C107 C 0.0853(3) 1.7295(4) 0.07390(15) 0.0427(11) Uani 1 1 d U . .
C108 C 0.2896(3) 1.7150(3) 0.11237(15) 0.0371(11) Uani 1 1 d U . .
C109 C 0.3238(3) 1.7578(3) 0.14769(15) 0.0368(10) Uani 1 1 d U . .
H10D H 0.2984 1.7997 0.1589 0.044 Uiso 1 1 calc R . .
C110 C 0.3948(3) 1.7398(3) 0.16670(16) 0.0396(11) Uani 1 1 d U . .
C111 C 0.4298(3) 1.6754(3) 0.15055(17) 0.0412(11) Uani 1 1 d U . .
H11B H 0.4777 1.6612 0.1639 0.049 Uiso 1 1 calc R . .
C112 C 0.3977(3) 1.6309(3) 0.11558(17) 0.0447(12) Uani 1 1 d U . .
C113 C 0.3273(3) 1.6528(3) 0.09652(16) 0.0433(12) Uani 1 1 d U . .
H11C H 0.3046 1.6246 0.0722 0.052 Uiso 1 1 calc R . .
C114 C 0.0181(3) 1.7003(3) 0.08284(15) 0.0420(11) Uani 1 1 d U . .
C115 C -0.0392(3) 1.6707(4) 0.05247(16) 0.0518(14) Uani 1 1 d U . .
H11D H -0.0340 1.6657 0.0264 0.062 Uiso 1 1 calc R . .
C116 C -0.1034(3) 1.6486(4) 0.05949(17) 0.0555(15) Uani 1 1 d U . .
H11E H -0.1414 1.6274 0.0385 0.067 Uiso 1 1 calc R . .
C117 C -0.1122(3) 1.6575(4) 0.09718(17) 0.0491(13) Uani 1 1 d U . .
H11F H -0.1567 1.6440 0.1019 0.059 Uiso 1 1 calc R . .
C118 C -0.0554(3) 1.6863(4) 0.12811(16) 0.0454(12) Uani 1 1 d U . .
H11G H -0.0611 1.6916 0.1540 0.055 Uiso 1 1 calc R . .
C119 C 0.0089(3) 1.7072(3) 0.12106(16) 0.0423(11) Uani 1 1 d U . .
H11H H 0.0474 1.7264 0.1423 0.051 Uiso 1 1 calc R . .
C120 C 0.4380(4) 1.5609(4) 0.0987(2) 0.0600(16) Uani 1 1 d U . .
H12A H 0.4719 1.5907 0.0868 0.090 Uiso 1 1 calc R . .
H12B H 0.4044 1.5257 0.0786 0.090 Uiso 1 1 calc R . .
H12C H 0.4638 1.5212 0.1200 0.090 Uiso 1 1 calc R . .
C121 C 0.4328(3) 1.7903(4) 0.20396(17) 0.0464(12) Uani 1 1 d U . .
H12D H 0.4606 1.7482 0.2234 0.070 Uiso 1 1 calc R . .
H12E H 0.3977 1.8202 0.2149 0.070 Uiso 1 1 calc R . .
H12F H 0.4646 1.8351 0.1975 0.070 Uiso 1 1 calc R . .
C201 C 0.1725(2) 1.5123(3) 0.25463(13) 0.0256(9) Uani 1 1 d U . .
C202 C 0.1504(2) 1.4742(3) 0.28922(13) 0.0297(9) Uani 1 1 d U . .
C203 C 0.0888(3) 1.5063(3) 0.29780(15) 0.0374(10) Uani 1 1 d U . .
C204 C 0.0714(4) 1.4723(4) 0.33154(17) 0.0534(14) Uani 1 1 d U . .
H20A H 0.0308 1.4947 0.3384 0.064 Uiso 1 1 calc R . .
C205 C 0.1127(4) 1.4066(4) 0.35498(17) 0.0634(17) Uani 1 1 d U . .
H20B H 0.1003 1.3845 0.3776 0.076 Uiso 1 1 calc R . .
C206 C 0.1710(4) 1.3741(4) 0.34539(17) 0.0563(15) Uani 1 1 d U . .
H20C H 0.1981 1.3281 0.3612 0.068 Uiso 1 1 calc R . .
C207 C 0.1921(3) 1.4065(3) 0.31292(14) 0.0397(11) Uani 1 1 d U . .
C208 C 0.0421(3) 1.5768(3) 0.27391(15) 0.0369(10) Uani 1 1 d U . .
C209 C 0.0696(3) 1.6566(3) 0.26323(14) 0.0339(10) Uani 1 1 d U E .
H20D H 0.1195 1.6658 0.2700 0.041 Uiso 1 1 calc R . .
C210 C 0.0239(3) 1.7225(4) 0.24261(15) 0.0412(11) Uani 1 1 d DU . .
H21H H 0.0422 1.7763 0.2348 0.049 Uiso 0.50 1 calc PR A 2
C211 C -0.0503(3) 1.7078(5) 0.23348(16) 0.0557(14) Uani 1 1 d U E .
H21A H -0.0819 1.7526 0.2197 0.067 Uiso 1 1 calc R . .
C212 C -0.0780(3) 1.6282(5) 0.2444(2) 0.0634(16) Uani 1 1 d DU . .
H21I H -0.1279 1.6190 0.2385 0.076 Uiso 0.50 1 calc PR B 2
C213 C -0.0316(3) 1.5641(4) 0.26372(18) 0.0528(14) Uani 1 1 d U E .
H21B H -0.0499 1.5093 0.2705 0.063 Uiso 1 1 calc R . .
C214 C 0.2539(3) 1.3646(3) 0.30329(17) 0.0443(12) Uani 1 1 d U . .
C215 C 0.3189(4) 1.3534(5) 0.3316(3) 0.084(2) Uani 1 1 d DU E .
H21C H 0.3233 1.3763 0.3574 0.100 Uiso 1 1 calc R . .
C216 C 0.3763(5) 1.3119(7) 0.3247(4) 0.119(3) Uani 1 1 d DU . .
H21J H 0.4203 1.3089 0.3445 0.143 Uiso 0.50 1 calc PR C 1
C217 C 0.3687(4) 1.2772(5) 0.2909(4) 0.106(3) Uani 1 1 d DU E .
H21D H 0.4077 1.2446 0.2865 0.128 Uiso 1 1 calc R . .
C218 C 0.3058(3) 1.2837(4) 0.2585(3) 0.0720(19) Uani 1 1 d DU . .
H21K H 0.3035 1.2587 0.2333 0.086 Uiso 0.50 1 calc PR D 1
C219 C 0.2486(3) 1.3282(3) 0.26599(18) 0.0451(12) Uani 1 1 d DU E .
H21E H 0.2056 1.3341 0.2456 0.054 Uiso 1 1 calc R . .
C220 C -0.1562(4) 1.6052(6) 0.2390(3) 0.041(2) Uani 0.551(9) 1 d PDU E 1
H22A H -0.1627 1.5403 0.2360 0.061 Uiso 0.551(9) 1 calc PR E 1
H22B H -0.1851 1.6352 0.2153 0.061 Uiso 0.551(9) 1 calc PR E 1
H22C H -0.1709 1.6253 0.2621 0.061 Uiso 0.551(9) 1 calc PR E 1
C221 C 0.0491(5) 1.8020(5) 0.2287(3) 0.037(2) Uani 0.551(9) 1 d PDU E 1
H22D H 0.0755 1.8377 0.2513 0.055 Uiso 0.551(9) 1 calc PR E 1
H22E H 0.0087 1.8367 0.2131 0.055 Uiso 0.551(9) 1 calc PR E 1
H22F H 0.0805 1.7862 0.2121 0.055 Uiso 0.551(9) 1 calc PR E 1
C222 C 0.3052(8) 1.2382(8) 0.2252(4) 0.080(4) Uani 0.449(9) 1 d PDU E 2
H22G H 0.3497 1.2047 0.2292 0.120 Uiso 0.449(9) 1 calc PR E 2
H22H H 0.3006 1.2805 0.2033 0.120 Uiso 0.449(9) 1 calc PR E 2
H22I H 0.2650 1.1966 0.2190 0.120 Uiso 0.449(9) 1 calc PR E 2
C223 C 0.4384(8) 1.3196(16) 0.3612(6) 0.139(8) Uani 0.449(9) 1 d PDU E 2
H22J H 0.4776 1.2821 0.3580 0.208 Uiso 0.449(9) 1 calc PR E 2
H22K H 0.4237 1.2996 0.3844 0.208 Uiso 0.449(9) 1 calc PR E 2
H22L H 0.4540 1.3820 0.3648 0.208 Uiso 0.449(9) 1 calc PR E 2
C301 C 0.3046(2) 1.4833(3) 0.18498(13) 0.0277(9) Uani 1 1 d U . .
C302 C 0.3725(2) 1.4377(3) 0.18240(14) 0.0303(9) Uani 1 1 d U . .
C303 C 0.3723(3) 1.3779(3) 0.15114(14) 0.0336(10) Uani 1 1 d U . .
C304 C 0.4360(3) 1.3358(3) 0.15017(16) 0.0384(11) Uani 1 1 d U . .
H30A H 0.4366 1.2955 0.1293 0.046 Uiso 1 1 calc R . .
C305 C 0.4980(3) 1.3527(3) 0.17946(17) 0.0421(12) Uani 1 1 d U . .
H30B H 0.5407 1.3234 0.1786 0.051 Uiso 1 1 calc R . .
C306 C 0.4988(3) 1.4112(3) 0.20973(16) 0.0381(11) Uani 1 1 d U . .
H30C H 0.5419 1.4224 0.2294 0.046 Uiso 1 1 calc R . .
C307 C 0.4362(2) 1.4548(3) 0.21192(14) 0.0305(9) Uani 1 1 d U . .
C308 C 0.3089(3) 1.3591(3) 0.11703(14) 0.0352(10) Uani 1 1 d U . .
C309 C 0.2945(3) 1.2704(3) 0.10335(15) 0.0409(11) Uani 1 1 d U . .
H30D H 0.3237 1.2233 0.1168 0.049 Uiso 1 1 calc R . .
C310 C 0.2380(3) 1.2503(4) 0.07036(16) 0.0476(13) Uani 1 1 d U . .
C311 C 0.1951(3) 1.3209(4) 0.05125(15) 0.0476(12) Uani 1 1 d U . .
H31A H 0.1560 1.3080 0.0292 0.057 Uiso 1 1 calc R . .
C312 C 0.2081(3) 1.4094(4) 0.06351(14) 0.0412(11) Uani 1 1 d U . .
C313 C 0.2652(3) 1.4273(3) 0.09665(14) 0.0368(10) Uani 1 1 d U . .
H31B H 0.2743 1.4874 0.1054 0.044 Uiso 1 1 calc R . .
C314 C 0.4419(2) 1.5140(3) 0.24709(14) 0.0317(10) Uani 1 1 d U . .
C315 C 0.3975(2) 1.5055(3) 0.27214(14) 0.0341(10) Uani 1 1 d U . .
H31C H 0.3601 1.4627 0.2659 0.041 Uiso 1 1 calc R . .
C316 C 0.4062(3) 1.5571(3) 0.30555(15) 0.0401(11) Uani 1 1 d U . .
H31D H 0.3746 1.5509 0.3218 0.048 Uiso 1 1 calc R . .
C317 C 0.4623(3) 1.6193(4) 0.31550(17) 0.0474(13) Uani 1 1 d U . .
H31E H 0.4694 1.6543 0.3388 0.057 Uiso 1 1 calc R . .
C318 C 0.5068(3) 1.6290(3) 0.29120(18) 0.0493(13) Uani 1 1 d U . .
H31F H 0.5444 1.6715 0.2976 0.059 Uiso 1 1 calc R . .
C319 C 0.4968(3) 1.5766(3) 0.25723(16) 0.0396(11) Uani 1 1 d U . .
H31G H 0.5279 1.5837 0.2408 0.048 Uiso 1 1 calc R . .
C320 C 0.2249(4) 1.1549(4) 0.0562(2) 0.0693(19) Uani 1 1 d U . .
H32A H 0.2665 1.1323 0.0488 0.104 Uiso 1 1 calc R . .
H32B H 0.1833 1.1526 0.0333 0.104 Uiso 1 1 calc R . .
H32C H 0.2162 1.1178 0.0775 0.104 Uiso 1 1 calc R . .
C321 C 0.1642(3) 1.4847(4) 0.04032(15) 0.0492(13) Uani 1 1 d U . .
H32D H 0.1540 1.5289 0.0587 0.074 Uiso 1 1 calc R . .
H32E H 0.1195 1.4607 0.0237 0.074 Uiso 1 1 calc R . .
H32F H 0.1908 1.5134 0.0236 0.074 Uiso 1 1 calc R . .
C401 C 0.2740(2) 1.7877(3) 0.26196(15) 0.0337(10) Uani 1 1 d U . .
C402 C 0.2975(3) 1.8735(3) 0.28510(17) 0.0407(11) Uani 1 1 d U . .
C403 C 0.2970(3) 1.9520(3) 0.2636(2) 0.0494(13) Uani 1 1 d U . .
C404 C 0.3252(3) 2.0310(4) 0.2847(3) 0.0673(17) Uani 1 1 d U . .
H40A H 0.3258 2.0853 0.2708 0.081 Uiso 1 1 calc R . .
C405 C 0.3520(3) 2.0288(5) 0.3259(3) 0.077(2) Uani 1 1 d U . .
H40B H 0.3707 2.0818 0.3398 0.092 Uiso 1 1 calc R . .
C406 C 0.3514(3) 1.9515(6) 0.3462(2) 0.0739(18) Uani 1 1 d U . .
H40C H 0.3701 1.9517 0.3741 0.089 Uiso 1 1 calc R . .
C407 C 0.3241(3) 1.8713(4) 0.32710(19) 0.0552(13) Uani 1 1 d U . .
C408 C 0.2706(3) 1.9562(3) 0.2199(2) 0.0504(13) Uani 1 1 d U . .
C409 C 0.3158(4) 1.9878(4) 0.1977(2) 0.0649(16) Uani 1 1 d U . .
H40D H 0.3625 2.0068 0.2110 0.078 Uiso 1 1 calc R . .
C410 C 0.2940(5) 1.9920(4) 0.1569(3) 0.0750(19) Uani 1 1 d U . .
C411 C 0.2249(4) 1.9669(4) 0.1373(2) 0.0681(16) Uani 1 1 d U . .
H41A H 0.2094 1.9703 0.1093 0.082 Uiso 1 1 calc R . .
C412 C 0.1783(3) 1.9370(4) 0.1583(2) 0.0610(15) Uani 1 1 d U . .
C413 C 0.2012(3) 1.9303(4) 0.1994(2) 0.0547(14) Uani 1 1 d U . .
H41B H 0.1697 1.9082 0.2136 0.066 Uiso 1 1 calc R . .
C414 C 0.3252(4) 1.7880(6) 0.35085(19) 0.0731(17) Uani 1 1 d U . .
C415 C 0.2687(5) 1.7306(6) 0.3447(2) 0.089(2) Uani 1 1 d U . .
H41C H 0.2275 1.7457 0.3244 0.107 Uiso 1 1 calc R . .
C416 C 0.2661(7) 1.6499(9) 0.3661(3) 0.127(3) Uani 1 1 d U . .
H41D H 0.2261 1.6112 0.3602 0.152 Uiso 1 1 calc R . .
C417 C 0.3252(8) 1.6333(11) 0.3951(4) 0.152(4) Uani 1 1 d U . .
H41E H 0.3254 1.5808 0.4104 0.182 Uiso 1 1 calc R . .
C418 C 0.3848(7) 1.6849(10) 0.4047(3) 0.130(4) Uani 1 1 d U . .
H41F H 0.4248 1.6680 0.4256 0.156 Uiso 1 1 calc R . .
C419 C 0.3855(5) 1.7671(8) 0.3821(2) 0.108(3) Uani 1 1 d U . .
H41G H 0.4257 1.8055 0.3883 0.130 Uiso 1 1 calc R . .
C420 C 0.1074(5) 1.9170(6) 0.1381(3) 0.098(3) Uani 1 1 d U . .
H42A H 0.0824 1.9724 0.1277 0.147 Uiso 1 1 calc R . .
H42B H 0.0838 1.8885 0.1563 0.147 Uiso 1 1 calc R . .
H42C H 0.1068 1.8762 0.1161 0.147 Uiso 1 1 calc R . .
C421 C 0.3549(6) 2.0136(8) 0.1362(3) 0.126(4) Uani 1 1 d U . .
H42D H 0.3932 2.0465 0.1546 0.189 Uiso 1 1 calc R . .
H42E H 0.3355 2.0500 0.1126 0.189 Uiso 1 1 calc R . .
H42F H 0.3738 1.9575 0.1286 0.189 Uiso 1 1 calc R . .
Cl1 Cl 1.0483(4) 1.4129(10) 0.55125(18) 0.248(7) Uani 0.530(6) 1 d PU F 1
C1S C 0.9657(7) 1.4287(12) 0.5573(3) 0.141(5) Uani 0.530(6) 1 d PGU F 1
C2S C 0.9322(7) 1.3596(9) 0.5718(4) 0.099(5) Uani 0.530(6) 1 d PGU F 1
H2SA H 0.9570 1.3055 0.5805 0.119 Uiso 0.530(6) 1 calc PR F 1
C3S C 0.8623(8) 1.3697(8) 0.5735(3) 0.100(5) Uani 0.530(6) 1 d PGU F 1
H3SA H 0.8394 1.3224 0.5834 0.120 Uiso 0.530(6) 1 calc PR F 1
C4S C 0.8260(8) 1.4488(10) 0.5608(4) 0.124(5) Uani 0.530(6) 1 d PGU F 1
H4SA H 0.7783 1.4556 0.5619 0.149 Uiso 0.530(6) 1 calc PR F 1
C5S C 0.8596(11) 1.5179(8) 0.5463(3) 0.153(6) Uani 0.530(6) 1 d PGU F 1
H5SA H 0.8348 1.5720 0.5376 0.184 Uiso 0.530(6) 1 calc PR F 1
C6S C 0.9294(10) 1.5079(9) 0.5446(3) 0.158(6) Uani 0.530(6) 1 d PGU F 1
H6SA H 0.9524 1.5551 0.5347 0.190 Uiso 0.530(6) 1 calc PR F 1
Cl2 Cl 0.0926(5) 1.1124(6) -0.0449(2) 0.078(3) Uani 0.220(6) 1 d PU F 2
C7S C 0.0726(14) 1.0076(12) -0.0521(6) 0.067(4) Uani 0.220(6) 1 d PGU F 2
C8S C 0.1126(12) 0.9479(15) -0.0676(7) 0.067(4) Uani 0.220(6) 1 d PGU F 2
H8SA H 0.1546 0.9678 -0.0738 0.081 Uiso 0.220(6) 1 calc PR F 2
C9S C 0.0913(15) 0.8592(14) -0.0741(7) 0.075(8) Uani 0.220(6) 1 d PGU F 2
H9SA H 0.1186 0.8185 -0.0847 0.090 Uiso 0.220(6) 1 calc PR F 2
C10S C 0.0299(15) 0.8302(12) -0.0650(8) 0.085(8) Uani 0.220(6) 1 d PGU F 2
H10E H 0.0153 0.7696 -0.0695 0.103 Uiso 0.220(6) 1 calc PR F 2
C11S C -0.0101(12) 0.8898(16) -0.0495(8) 0.086(8) Uani 0.220(6) 1 d PGU F 2
H11I H -0.0521 0.8700 -0.0433 0.103 Uiso 0.220(6) 1 calc PR F 2
C12S C 0.0112(14) 0.9785(14) -0.0430(7) 0.067(4) Uani 0.220(6) 1 d PGU F 2
H12G H -0.0161 1.0193 -0.0324 0.081 Uiso 0.220(6) 1 calc PR F 2
Cl3 Cl 0.626(2) 1.643(2) 0.5564(12) 0.27(2) Uani 0.10 1 d PDU G 1
Cl4 Cl 0.5798(13) 1.732(2) 0.4605(5) 0.201(13) Uani 0.15 1 d PDU G 2
C13S C 0.6421(11) 1.7523(10) 0.5418(6) 0.093(6) Uani 0.25 1 d PGDU . .
H13D H 0.6258 1.6943 0.5461 0.112 Uiso 0.15 1 calc PR G 2
C14S C 0.6331(10) 1.7836(13) 0.5035(5) 0.127(10) Uani 0.25 1 d PGDU G .
H14D H 0.6106 1.7470 0.4816 0.153 Uiso 0.10 1 calc PR H 1
C15S C 0.6569(10) 1.8685(14) 0.4972(5) 0.093(6) Uani 0.25 1 d PGU G .
H15D H 0.6507 1.8899 0.4710 0.112 Uiso 0.25 1 calc PR . .
C16S C 0.6898(9) 1.9222(10) 0.5292(6) 0.067(5) Uani 0.25 1 d PGU G .
H16A H 0.7061 1.9802 0.5249 0.080 Uiso 0.25 1 calc PR . .
C17S C 0.6989(9) 1.8909(12) 0.5675(5) 0.076(6) Uani 0.25 1 d PGU G .
H17A H 0.7214 1.9275 0.5894 0.092 Uiso 0.25 1 calc PR . .
C18S C 0.6751(11) 1.8059(13) 0.5738(5) 0.090(7) Uani 0.25 1 d PGDU G .
H18A H 0.6813 1.7846 0.6000 0.108 Uiso 0.25 1 calc PR . .
C20S C 0.5957(13) 1.3557(18) 0.4535(7) 0.084(7) Uani 0.25 1 d PDU I 1
H20E H 0.5509 1.3531 0.4321 0.101 Uiso 0.25 1 calc PR I 1
H20F H 0.6350 1.3472 0.4409 0.101 Uiso 0.25 1 calc PR I 1
C21S C 0.602(2) 1.4498(19) 0.4708(9) 0.115(9) Uani 0.25 1 d PDU I 1
H21F H 0.5709 1.4590 0.4883 0.138 Uiso 0.25 1 calc PR I 1
H21G H 0.6520 1.4645 0.4852 0.138 Uiso 0.25 1 calc PR I 1
C23S C 0.5820(17) 1.600(2) 0.4313(14) 0.154(16) Uani 0.25 1 d PDU I 1
H23A H 0.5589 1.6202 0.4044 0.231 Uiso 0.25 1 calc PR I 1
H23B H 0.6319 1.6183 0.4386 0.231 Uiso 0.25 1 calc PR I 1
H23C H 0.5579 1.6261 0.4498 0.231 Uiso 0.25 1 calc PR I 1
C19S C 0.5963(17) 1.2807(19) 0.4792(8) 0.101(10) Uani 0.25 1 d PDU I 1
H19A H 0.5897 1.2253 0.4637 0.152 Uiso 0.25 1 calc PR I 1
H19B H 0.5577 1.2872 0.4919 0.152 Uiso 0.25 1 calc PR I 1
H19C H 0.6419 1.2786 0.4994 0.152 Uiso 0.25 1 calc PR I 1
C22S C 0.578(3) 1.501(2) 0.4330(12) 0.173(15) Uani 0.25 1 d PDU I 1
H22M H 0.6046 1.4773 0.4149 0.208 Uiso 0.25 1 calc PR I 1
H22N H 0.5274 1.4848 0.4214 0.208 Uiso 0.25 1 calc PR I 1

loop_
_atom_site_aniso_label
_atom_site_aniso_U_11
_atom_site_aniso_U_22
_atom_site_aniso_U_33
_atom_site_aniso_U_23
_atom_site_aniso_U_13
_atom_site_aniso_U_12
Fe1 0.0265(3) 0.0220(3) 0.0294(3) 0.0030(2) 0.0084(3) 0.0021(2)
Fe2 0.0266(3) 0.0175(3) 0.0356(4) 0.0035(2) 0.0080(3) 0.0014(2)
S1 0.0288(6) 0.0310(6) 0.0386(6) 0.0023(5) 0.0106(5) -0.0015(5)
N1 0.037(2) 0.0259(18) 0.034(2) 0.0013(15) 0.0109(17) 0.0001(16)
O1 0.0342(17) 0.0305(16) 0.0338(17) 0.0087(13) 0.0103(14) 0.0040(13)
O2 0.0351(18) 0.0294(16) 0.0366(17) 0.0085(13) 0.0080(14) 0.0112(13)
O3 0.0284(16) 0.0344(16) 0.0308(16) -0.0018(13) 0.0099(13) 0.0028(13)
O4 0.0270(16) 0.0234(15) 0.0375(17) 0.0040(13) 0.0068(13) -0.0028(12)
O5 0.0274(16) 0.0248(15) 0.0360(17) 0.0029(13) 0.0103(13) 0.0027(12)
O6 0.0300(16) 0.0214(15) 0.0442(18) 0.0042(13) 0.0133(14) 0.0048(12)
O7 0.0342(17) 0.0269(16) 0.0479(19) -0.0026(14) 0.0113(15) -0.0008(13)
O8 0.0378(19) 0.0280(17) 0.066(2) -0.0062(16) 0.0172(17) -0.0077(14)
C1 0.048(3) 0.031(2) 0.048(3) -0.002(2) 0.025(2) 0.001(2)
C2 0.073(4) 0.034(3) 0.083(4) -0.002(3) 0.046(4) 0.001(3)
C3 0.078(4) 0.030(3) 0.090(5) -0.006(3) 0.047(4) -0.011(3)
C4 0.062(3) 0.035(3) 0.061(3) -0.001(2) 0.035(3) -0.011(2)
C5 0.043(3) 0.032(2) 0.031(2) 0.0036(19) 0.013(2) -0.003(2)
C6 0.034(2) 0.033(2) 0.036(2) 0.0033(19) 0.014(2) -0.0044(19)
C7 0.034(2) 0.035(3) 0.040(3) 0.005(2) 0.006(2) -0.003(2)
C8 0.046(3) 0.044(3) 0.038(3) 0.009(2) 0.008(2) 0.002(2)
C9 0.058(3) 0.055(3) 0.038(3) 0.006(2) 0.006(2) -0.004(3)
C10 0.054(3) 0.059(4) 0.053(3) 0.008(3) -0.001(3) -0.013(3)
C11 0.040(3) 0.074(4) 0.052(3) 0.007(3) 0.010(2) -0.016(3)
C12 0.035(3) 0.053(3) 0.048(3) 0.004(2) 0.007(2) -0.006(2)
C13 0.052(3) 0.070(4) 0.040(3) 0.008(3) 0.014(2) 0.002(3)
C14 0.065(4) 0.110(6) 0.061(4) -0.006(4) -0.009(3) -0.025(4)
C15 0.030(3) 0.098(5) 0.060(4) -0.008(3) 0.015(3) -0.007(3)
C101 0.028(2) 0.031(2) 0.038(2) 0.0099(19) 0.0104(19) 0.0096(18)
C102 0.043(3) 0.030(2) 0.037(2) 0.0098(19) 0.011(2) 0.008(2)
C103 0.045(3) 0.031(2) 0.041(3) 0.012(2) 0.012(2) 0.003(2)
C104 0.056(3) 0.055(3) 0.053(3) 0.026(3) 0.014(3) 0.001(3)
C105 0.068(4) 0.072(4) 0.053(4) 0.039(3) 0.014(3) 0.010(3)
C106 0.050(3) 0.068(4) 0.053(3) 0.031(3) 0.006(3) 0.012(3)
C107 0.044(3) 0.041(3) 0.041(3) 0.012(2) 0.008(2) 0.012(2)
C108 0.041(3) 0.027(2) 0.045(3) 0.016(2) 0.016(2) 0.0010(19)
C109 0.037(2) 0.029(2) 0.048(3) 0.011(2) 0.017(2) 0.0033(19)
C110 0.038(3) 0.032(2) 0.053(3) 0.011(2) 0.017(2) -0.001(2)
C111 0.032(3) 0.034(2) 0.062(3) 0.014(2) 0.021(2) 0.003(2)
C112 0.049(3) 0.034(3) 0.058(3) 0.009(2) 0.027(3) 0.000(2)
C113 0.054(3) 0.035(3) 0.043(3) 0.011(2) 0.017(2) -0.001(2)
C114 0.043(3) 0.042(3) 0.038(3) 0.015(2) 0.007(2) 0.014(2)
C115 0.044(3) 0.070(4) 0.038(3) 0.009(3) 0.006(2) 0.011(3)
C116 0.046(3) 0.072(4) 0.045(3) 0.004(3) 0.007(3) 0.008(3)
C117 0.041(3) 0.056(3) 0.051(3) 0.011(3) 0.015(2) 0.012(2)
C118 0.047(3) 0.048(3) 0.041(3) 0.005(2) 0.012(2) 0.019(2)
C119 0.041(3) 0.040(3) 0.043(3) 0.009(2) 0.008(2) 0.012(2)
C120 0.063(4) 0.054(4) 0.071(4) 0.000(3) 0.033(3) 0.007(3)
C121 0.032(3) 0.048(3) 0.058(3) 0.005(2) 0.011(2) 0.003(2)
C201 0.026(2) 0.0181(19) 0.033(2) 0.0018(16) 0.0084(18) 0.0051(16)
C202 0.036(2) 0.022(2) 0.031(2) -0.0043(17) 0.0078(19) -0.0093(17)
C203 0.046(3) 0.027(2) 0.043(3) -0.0097(19) 0.019(2) -0.015(2)
C204 0.083(4) 0.038(3) 0.054(3) -0.016(2) 0.044(3) -0.024(3)
C205 0.122(5) 0.038(3) 0.041(3) -0.002(2) 0.041(3) -0.028(3)
C206 0.096(4) 0.033(3) 0.040(3) 0.003(2) 0.017(3) -0.018(3)
C207 0.054(3) 0.028(2) 0.031(2) 0.0033(19) 0.002(2) -0.017(2)
C208 0.035(2) 0.039(2) 0.042(3) -0.014(2) 0.020(2) -0.009(2)
C209 0.028(2) 0.037(2) 0.039(3) -0.0052(19) 0.013(2) 0.0039(19)
C210 0.041(3) 0.047(3) 0.039(3) 0.001(2) 0.015(2) 0.013(2)
C211 0.039(3) 0.087(4) 0.041(3) -0.016(3) 0.009(2) 0.025(3)
C212 0.034(3) 0.087(4) 0.069(4) -0.035(3) 0.014(3) -0.008(3)
C213 0.034(3) 0.064(3) 0.066(4) -0.031(3) 0.024(3) -0.012(2)
C214 0.040(3) 0.025(2) 0.059(3) 0.020(2) -0.003(2) -0.006(2)
C215 0.058(4) 0.067(4) 0.098(5) 0.050(4) -0.026(3) -0.022(3)
C216 0.044(4) 0.082(7) 0.193(8) 0.073(6) -0.032(5) -0.010(4)
C217 0.029(3) 0.040(4) 0.238(9) 0.052(5) 0.015(5) 0.005(3)
C218 0.045(3) 0.020(3) 0.158(6) 0.005(3) 0.040(4) 0.003(2)
C219 0.030(3) 0.020(2) 0.082(4) 0.008(2) 0.009(2) 0.0007(19)
C220 0.028(4) 0.040(5) 0.055(6) -0.006(4) 0.014(4) 0.007(4)
C221 0.035(5) 0.029(4) 0.045(5) 0.001(4) 0.008(4) 0.010(3)
C222 0.098(11) 0.031(7) 0.146(9) 0.032(7) 0.090(8) 0.029(7)
C223 0.044(9) 0.116(17) 0.230(17) 0.045(16) -0.009(11) 0.015(10)
C301 0.029(2) 0.026(2) 0.030(2) 0.0055(17) 0.0101(18) 0.0043(17)
C302 0.031(2) 0.023(2) 0.039(2) 0.0080(18) 0.0125(19) 0.0051(17)
C303 0.036(2) 0.027(2) 0.040(2) 0.0065(18) 0.015(2) 0.0019(19)
C304 0.040(3) 0.031(2) 0.050(3) 0.001(2) 0.020(2) 0.008(2)
C305 0.036(3) 0.032(3) 0.063(3) 0.007(2) 0.021(2) 0.010(2)
C306 0.027(2) 0.029(2) 0.060(3) 0.005(2) 0.013(2) 0.0045(19)
C307 0.027(2) 0.019(2) 0.046(3) 0.0085(18) 0.0116(19) 0.0024(17)
C308 0.039(3) 0.035(2) 0.036(2) 0.0013(19) 0.019(2) 0.004(2)
C309 0.049(3) 0.036(2) 0.041(3) 0.000(2) 0.018(2) 0.004(2)
C310 0.059(3) 0.048(3) 0.039(3) -0.003(2) 0.018(2) -0.001(2)
C311 0.056(3) 0.056(3) 0.030(3) 0.001(2) 0.010(2) -0.005(3)
C312 0.044(3) 0.050(3) 0.032(2) 0.005(2) 0.014(2) 0.000(2)
C313 0.042(3) 0.036(2) 0.037(3) 0.004(2) 0.019(2) 0.004(2)
C314 0.026(2) 0.021(2) 0.047(3) 0.0081(18) 0.0067(19) 0.0043(17)
C315 0.030(2) 0.026(2) 0.044(3) 0.0057(19) 0.007(2) 0.0010(19)
C316 0.041(3) 0.034(2) 0.044(3) 0.007(2) 0.010(2) 0.004(2)
C317 0.055(3) 0.035(3) 0.050(3) -0.005(2) 0.009(3) 0.000(2)
C318 0.044(3) 0.032(3) 0.070(4) -0.006(2) 0.012(3) -0.009(2)
C319 0.031(2) 0.031(2) 0.059(3) 0.000(2) 0.016(2) 0.0008(19)
C320 0.092(5) 0.055(4) 0.053(4) -0.014(3) 0.007(3) -0.002(3)
C321 0.053(3) 0.060(3) 0.034(3) 0.011(2) 0.010(2) 0.005(3)
C401 0.032(2) 0.024(2) 0.045(3) 0.0033(18) 0.011(2) -0.0037(19)
C402 0.027(2) 0.036(2) 0.064(3) -0.015(2) 0.020(2) -0.006(2)
C403 0.035(3) 0.031(2) 0.083(3) -0.014(2) 0.018(3) -0.007(2)
C404 0.045(3) 0.039(3) 0.123(5) -0.026(3) 0.031(4) -0.013(3)
C405 0.043(4) 0.075(4) 0.114(5) -0.060(4) 0.024(4) -0.018(3)
C406 0.036(3) 0.104(5) 0.084(4) -0.052(4) 0.021(3) -0.012(3)
C407 0.031(3) 0.074(3) 0.064(3) -0.030(3) 0.017(2) 0.000(3)
C408 0.048(3) 0.014(2) 0.092(4) 0.002(2) 0.023(3) 0.000(2)
C409 0.074(4) 0.026(3) 0.101(4) 0.007(3) 0.033(4) -0.008(3)
C410 0.092(5) 0.035(3) 0.105(5) 0.013(3) 0.039(4) -0.004(3)
C411 0.097(4) 0.031(3) 0.079(4) 0.017(3) 0.028(3) 0.022(3)
C412 0.054(3) 0.035(3) 0.087(4) 0.006(3) 0.007(3) 0.018(3)
C413 0.049(3) 0.032(3) 0.080(4) 0.012(3) 0.013(3) 0.013(2)
C414 0.070(4) 0.111(5) 0.047(3) -0.002(3) 0.030(3) 0.030(4)
C415 0.102(5) 0.105(6) 0.075(5) 0.016(4) 0.048(4) 0.004(4)
C416 0.149(8) 0.152(8) 0.092(7) 0.047(6) 0.053(6) 0.026(7)
C417 0.160(10) 0.207(12) 0.108(8) 0.055(8) 0.069(7) 0.031(8)
C418 0.131(8) 0.202(11) 0.060(5) 0.042(6) 0.031(5) 0.052(7)
C419 0.088(5) 0.186(9) 0.061(4) 0.019(5) 0.036(4) 0.040(5)
C420 0.090(5) 0.071(5) 0.123(7) -0.005(5) 0.012(5) 0.000(4)
C421 0.113(7) 0.143(9) 0.127(8) 0.049(7) 0.041(6) -0.010(7)
Cl1 0.134(5) 0.516(18) 0.073(3) 0.036(6) -0.010(3) -0.155(8)
C1S 0.183(11) 0.199(15) 0.041(8) -0.023(10) 0.028(10) -0.131(9)
C2S 0.134(11) 0.121(12) 0.041(9) -0.020(9) 0.019(9) -0.064(9)
C3S 0.144(13) 0.103(9) 0.060(9) -0.026(8) 0.042(11) -0.051(10)
C4S 0.202(15) 0.121(12) 0.062(10) -0.018(9) 0.058(11) -0.021(10)
C5S 0.315(16) 0.103(10) 0.040(8) -0.023(7) 0.045(13) -0.060(12)
C6S 0.308(16) 0.130(11) 0.048(9) -0.030(9) 0.066(14) -0.147(10)
Cl2 0.122(8) 0.066(5) 0.045(4) 0.002(3) 0.018(4) 0.021(4)
C7S 0.103(12) 0.068(7) 0.033(8) 0.034(7) 0.020(8) 0.035(7)
C8S 0.103(12) 0.068(7) 0.033(8) 0.034(7) 0.020(8) 0.035(7)
C9S 0.11(2) 0.068(11) 0.032(17) 0.022(13) -0.001(14) 0.036(12)
C10S 0.13(2) 0.069(12) 0.044(16) 0.021(12) 0.008(16) 0.015(12)
C11S 0.10(2) 0.079(11) 0.070(19) 0.048(13) 0.007(16) 0.031(11)
C12S 0.103(12) 0.068(7) 0.033(8) 0.034(7) 0.020(8) 0.035(7)
Cl3 0.43(5) 0.124(19) 0.16(3) 0.079(18) -0.09(3) -0.11(3)
Cl4 0.22(2) 0.34(3) 0.070(8) -0.060(13) 0.073(11) -0.22(2)
C13S 0.118(15) 0.099(12) 0.081(8) -0.007(8) 0.058(10) -0.041(11)
C14S 0.19(3) 0.118(18) 0.077(10) -0.013(12) 0.041(17) -0.082(19)
C15S 0.118(15) 0.099(12) 0.081(8) -0.007(8) 0.058(10) -0.041(11)
C16S 0.036(11) 0.077(13) 0.103(12) -0.005(9) 0.045(11) -0.015(10)
C17S 0.066(15) 0.062(12) 0.089(10) -0.010(11) 0.001(13) 0.010(11)
C18S 0.060(15) 0.109(15) 0.087(11) 0.021(10) -0.005(14) -0.024(14)
C20S 0.025(11) 0.18(2) 0.053(14) -0.030(11) 0.014(11) -0.003(15)
C21S 0.10(2) 0.18(2) 0.086(19) -0.031(14) 0.054(17) -0.01(2)
C23S 0.05(2) 0.23(3) 0.17(4) 0.05(3) 0.02(2) -0.07(2)
C19S 0.09(2) 0.17(2) 0.051(15) -0.015(14) 0.022(14) 0.08(2)
C22S 0.12(3) 0.21(3) 0.19(3) 0.05(2) 0.03(3) -0.04(3)

loop_
_atom_type_symbol
_atom_type_description
_atom_type_scat_dispersion_real
_atom_type_scat_dispersion_imag
_atom_type_scat_source
C C 0.0033 0.0016 'International Tables Vol C Tables 4.2.6.8 and 6.1.1.4'
H H 0.0000 0.0000 'International Tables Vol C Tables 4.2.6.8 and 6.1.1.4'
N N 0.0061 0.0033 'International Tables Vol C Tables 4.2.6.8 and 6.1.1.4'
O O 0.0106 0.0060 'International Tables Vol C Tables 4.2.6.8 and 6.1.1.4'
S S 0.1246 0.1234 'International Tables Vol C Tables 4.2.6.8 and 6.1.1.4'
Cl Cl 0.1484 0.1585 'International Tables Vol C Tables 4.2.6.8 and 6.1.1.4'
Fe Fe 0.3463 0.8444 'International Tables Vol C Tables 4.2.6.8 and 6.1.1.4'

loop_
_geom_angle_atom_site_label_1
_geom_angle_atom_site_label_2
_geom_angle_atom_site_label_3
_geom_angle
O1 Fe1 O3 125.60(14)
O1 Fe1 O5 99.07(13)
O3 Fe1 O5 101.98(13)
O1 Fe1 N1 131.66(15)
O3 Fe1 N1 98.42(14)
O5 Fe1 N1 88.91(14)
O6 Fe2 O2 90.56(14)
O6 Fe2 O4 102.28(14)
O2 Fe2 O4 124.26(14)
O6 Fe2 O7 108.15(14)
O2 Fe2 O7 119.05(14)
O4 Fe2 O7 107.90(14)
O6 Fe2 O8 166.00(12)
O2 Fe2 O8 90.62(14)
O4 Fe2 O8 88.53(14)
O7 Fe2 O8 59.43(14)
C7 S1 C6 97.8(2)
C1 N1 C5 118.8(4)
C1 N1 Fe1 119.0(3)
C5 N1 Fe1 122.2(3)
C101 O1 Fe1 125.4(3)
C101 O2 Fe2 137.4(3)
C201 O3 Fe1 136.0(3)
C201 O4 Fe2 125.4(3)
C301 O5 Fe1 129.3(3)
C301 O6 Fe2 132.7(3)
C401 O7 Fe2 95.5(3)
C401 O8 Fe2 83.5(3)
N1 C1 C2 123.4(5)
N1 C1 H1A 118.3
C2 C1 H1A 118.3
C3 C2 C1 118.0(5)
C3 C2 H2A 121.0
C1 C2 H2A 121.0
C2 C3 C4 119.9(5)
C2 C3 H3A 120.1
C4 C3 H3A 120.1
C5 C4 C3 119.1(5)
C5 C4 H4A 120.4
C3 C4 H4A 120.4
N1 C5 C4 120.7(5)
N1 C5 C6 117.5(4)
C4 C5 C6 121.7(4)
C5 C6 S1 112.8(3)
C5 C6 H6A 109.0
S1 C6 H6A 109.0
C5 C6 H6B 109.0
S1 C6 H6B 109.0
H6A C6 H6B 107.8
C8 C7 C12 121.0(5)
C8 C7 S1 122.4(4)
C12 C7 S1 116.5(4)
C7 C8 C9 118.4(5)
C7 C8 C13 122.6(5)
C9 C8 C13 119.0(5)
C10 C9 C8 122.1(6)
C10 C9 H9A 119.0
C8 C9 H9A 119.0
C11 C10 C9 117.9(5)
C11 C10 C14 121.1(6)
C9 C10 C14 121.0(6)
C10 C11 C12 122.4(6)
C10 C11 H11A 118.8
C12 C11 H11A 118.8
C11 C12 C7 118.2(5)
C11 C12 C15 119.8(5)
C7 C12 C15 122.0(5)
C8 C13 H13A 109.5
C8 C13 H13B 109.5
H13A C13 H13B 109.5
C8 C13 H13C 109.5
H13A C13 H13C 109.5
H13B C13 H13C 109.5
C10 C14 H14A 109.5
C10 C14 H14B 109.5
H14A C14 H14B 109.5
C10 C14 H14C 109.5
H14A C14 H14C 109.5
H14B C14 H14C 109.5
C12 C15 H15A 109.5
C12 C15 H15B 109.5
H15A C15 H15B 109.5
C12 C15 H15C 109.5
H15A C15 H15C 109.5
H15B C15 H15C 109.5
O2 C101 O1 125.3(4)
O2 C101 C102 118.4(4)
O1 C101 C102 116.3(4)
C103 C102 C107 120.9(4)
C103 C102 C101 118.4(4)
C107 C102 C101 120.7(4)
C104 C103 C102 118.4(5)
C104 C103 C108 117.4(5)
C102 C103 C108 124.1(4)
C105 C104 C103 120.9(5)
C105 C104 H10A 119.6
C103 C104 H10A 119.6
C106 C105 C104 120.0(5)
C106 C105 H10B 120.0
C104 C105 H10B 120.0
C105 C106 C107 121.7(5)
C105 C106 H10C 119.1
C107 C106 H10C 119.1
C106 C107 C102 118.2(5)
C106 C107 C114 118.8(5)
C102 C107 C114 122.9(4)
C113 C108 C109 118.9(5)
C113 C108 C103 119.3(5)
C109 C108 C103 121.7(5)
C110 C109 C108 121.0(5)
C110 C109 H10D 119.5
C108 C109 H10D 119.5
C111 C110 C109 118.3(5)
C111 C110 C121 121.1(5)
C109 C110 C121 120.6(5)
C110 C111 C112 122.5(5)
C110 C111 H11B 118.8
C112 C111 H11B 118.8
C111 C112 C113 117.7(5)
C111 C112 C120 120.9(5)
C113 C112 C120 121.4(5)
C108 C113 C112 121.5(5)
C108 C113 H11C 119.2
C112 C113 H11C 119.2
C115 C114 C119 118.2(5)
C115 C114 C107 120.1(5)
C119 C114 C107 121.6(5)
C116 C115 C114 121.3(5)
C116 C115 H11D 119.3
C114 C115 H11D 119.3
C115 C116 C117 119.9(6)
C115 C116 H11E 120.0
C117 C116 H11E 120.0
C116 C117 C118 119.8(5)
C116 C117 H11F 120.1
C118 C117 H11F 120.1
C119 C118 C117 120.1(5)
C119 C118 H11G 119.9
C117 C118 H11G 119.9
C118 C119 C114 120.7(5)
C118 C119 H11H 119.7
C114 C119 H11H 119.7
C112 C120 H12A 109.5
C112 C120 H12B 109.5
H12A C120 H12B 109.5
C112 C120 H12C 109.5
H12A C120 H12C 109.5
H12B C120 H12C 109.5
C110 C121 H12D 109.5
C110 C121 H12E 109.5
H12D C121 H12E 109.5
C110 C121 H12F 109.5
H12D C121 H12F 109.5
H12E C121 H12F 109.5
O4 C201 O3 124.6(4)
O4 C201 C202 119.1(4)
O3 C201 C202 116.2(4)
C203 C202 C207 120.6(4)
C203 C202 C201 119.5(4)
C207 C202 C201 119.9(4)
C202 C203 C204 118.0(5)
C202 C203 C208 123.5(4)
C204 C203 C208 118.5(5)
C205 C204 C203 121.3(6)
C205 C204 H20A 119.4
C203 C204 H20A 119.4
C206 C205 C204 119.8(5)
C206 C205 H20B 120.1
C204 C205 H20B 120.1
C205 C206 C207 121.8(6)
C205 C206 H20C 119.1
C207 C206 H20C 119.1
C206 C207 C202 118.4(5)
C206 C207 C214 118.6(5)
C202 C207 C214 122.9(4)
C213 C208 C209 119.3(5)
C213 C208 C203 118.7(5)
C209 C208 C203 122.0(4)
C210 C209 C208 120.1(5)
C210 C209 H20D 119.9
C208 C209 H20D 119.9
C209 C210 C211 118.8(5)
C209 C210 C221 122.4(6)
C211 C210 C221 118.7(6)
C209 C210 H21H 120.6
C211 C210 H21H 120.6
C221 C210 H21H 3.3
C212 C211 C210 121.1(6)
C212 C211 H21A 119.4
C210 C211 H21A 119.4
C213 C212 C211 118.4(5)
C213 C212 C220 114.3(7)
C211 C212 C220 127.1(7)
C213 C212 H21I 120.8
C211 C212 H21I 120.8
C220 C212 H21I 6.9
C212 C213 C208 122.1(6)
C212 C213 H21B 118.9
C208 C213 H21B 118.9
C219 C214 C215 116.4(6)
C219 C214 C207 121.4(5)
C215 C214 C207 122.0(6)
C216 C215 C214 124.3(9)
C216 C215 H21C 117.9
C214 C215 H21C 117.9
C217 C216 C215 117.4(8)
C217 C216 C223 133.6(13)
C215 C216 C223 109.1(12)
C217 C216 H21J 121.3
C215 C216 H21J 121.3
C223 C216 H21J 12.3
C216 C217 C218 125.0(9)
C216 C217 H21D 117.5
C218 C217 H21D 117.5
C222 C218 C219 125.9(9)
C222 C218 C217 117.2(8)
C219 C218 C217 116.5(8)
C222 C218 H21K 7.4
C219 C218 H21K 121.7
C217 C218 H21K 121.7
C218 C219 C214 120.3(6)
C218 C219 H21E 119.8
C214 C219 H21E 119.8
C212 C220 H22A 109.5
C212 C220 H22B 109.5
C212 C220 H22C 109.5
C210 C221 H22D 109.5
C210 C221 H22E 109.5
C210 C221 H22F 109.5
C218 C222 H22G 109.5
C218 C222 H22H 109.5
H22G C222 H22H 109.5
C218 C222 H22I 109.5
H22G C222 H22I 109.5
H22H C222 H22I 109.5
C216 C223 H22J 109.5
C216 C223 H22K 109.5
H22J C223 H22K 109.5
C216 C223 H22L 109.5
H22J C223 H22L 109.5
H22K C223 H22L 109.5
O6 C301 O5 125.5(4)
O6 C301 C302 117.2(4)
O5 C301 C302 117.3(4)
C307 C302 C303 120.0(4)
C307 C302 C301 119.2(4)
C303 C302 C301 120.8(4)
C304 C303 C302 119.0(4)
C304 C303 C308 116.4(4)
C302 C303 C308 124.5(4)
C305 C304 C303 120.3(5)
C305 C304 H30A 119.8
C303 C304 H30A 119.8
C306 C305 C304 121.1(5)
C306 C305 H30B 119.5
C304 C305 H30B 119.5
C305 C306 C307 120.6(5)
C305 C306 H30C 119.7
C307 C306 H30C 119.7
C306 C307 C302 119.0(4)
C306 C307 C314 116.5(4)
C302 C307 C314 124.5(4)
C313 C308 C309 118.1(5)
C313 C308 C303 122.1(4)
C309 C308 C303 119.6(4)
C310 C309 C308 121.6(5)
C310 C309 H30D 119.2
C308 C309 H30D 119.2
C309 C310 C311 118.2(5)
C309 C310 C320 120.1(5)
C311 C310 C320 121.8(5)
C312 C311 C310 122.0(5)
C312 C311 H31A 119.0
C310 C311 H31A 119.0
C311 C312 C313 118.4(5)
C311 C312 C321 120.6(5)
C313 C312 C321 120.9(5)
C308 C313 C312 121.7(5)
C308 C313 H31B 119.2
C312 C313 H31B 119.2
C319 C314 C315 117.7(5)
C319 C314 C307 119.2(4)
C315 C314 C307 122.9(4)
C316 C315 C314 121.9(5)
C316 C315 H31C 119.0
C314 C315 H31C 119.0
C315 C316 C317 119.5(5)
C315 C316 H31D 120.2
C317 C316 H31D 120.2
C318 C317 C316 119.6(5)
C318 C317 H31E 120.2
C316 C317 H31E 120.2
C317 C318 C319 120.1(5)
C317 C318 H31F 120.0
C319 C318 H31F 120.0
C314 C319 C318 121.1(5)
C314 C319 H31G 119.5
C318 C319 H31G 119.5
C310 C320 H32A 109.5
C310 C320 H32B 109.5
H32A C320 H32B 109.5
C310 C320 H32C 109.5
H32A C320 H32C 109.5
H32B C320 H32C 109.5
C312 C321 H32D 109.5
C312 C321 H32E 109.5
H32D C321 H32E 109.5
C312 C321 H32F 109.5
H32D C321 H32F 109.5
H32E C321 H32F 109.5
O8 C401 O7 121.6(4)
O8 C401 C402 121.2(4)
O7 C401 C402 117.2(4)
C403 C402 C407 121.7(5)
C403 C402 C401 117.6(5)
C407 C402 C401 120.5(5)
C402 C403 C404 118.1(6)
C402 C403 C408 123.1(5)
C404 C403 C408 118.8(6)
C405 C404 C403 120.2(7)
C405 C404 H40A 119.9
C403 C404 H40A 119.9
C406 C405 C404 120.5(6)
C406 C405 H40B 119.8
C404 C405 H40B 119.8
C405 C406 C407 122.0(7)
C405 C406 H40C 119.0
C407 C406 H40C 119.0
C406 C407 C402 117.4(7)
C406 C407 C414 119.8(7)
C402 C407 C414 122.8(5)
C409 C408 C413 118.0(7)
C409 C408 C403 119.6(6)
C413 C408 C403 122.4(5)
C410 C409 C408 121.7(7)
C410 C409 H40D 119.2
C408 C409 H40D 119.2
C409 C410 C411 119.3(7)
C409 C410 C421 115.1(8)
C411 C410 C421 125.1(8)
C412 C411 C410 120.6(7)
C412 C411 H41A 119.7
C410 C411 H41A 119.7
C411 C412 C413 119.9(6)
C411 C412 C420 119.6(8)
C413 C412 C420 120.4(7)
C412 C413 C408 120.4(6)
C412 C413 H41B 119.8
C408 C413 H41B 119.8
C415 C414 C419 116.9(9)
C415 C414 C407 122.9(7)
C419 C414 C407 120.1(8)
C414 C415 C416 126.0(10)
C414 C415 H41C 117.0
C416 C415 H41C 117.0
C417 C416 C415 114.2(13)
C417 C416 H41D 122.9
C415 C416 H41D 122.9
C416 C417 C418 126.0(14)
C416 C417 H41E 117.0
C418 C417 H41E 117.0
C417 C418 C419 118.2(11)
C417 C418 H41F 120.9
C419 C418 H41F 120.9
C414 C419 C418 118.7(11)
C414 C419 H41G 120.7
C418 C419 H41G 120.7
C412 C420 H42A 109.5
C412 C420 H42B 109.5
H42A C420 H42B 109.5
C412 C420 H42C 109.5
H42A C420 H42C 109.5
H42B C420 H42C 109.5
C410 C421 H42D 109.5
C410 C421 H42E 109.5
H42D C421 H42E 109.5
C410 C421 H42F 109.5
H42D C421 H42F 109.5
H42E C421 H42F 109.5
C2S C1S C6S 120.0
C2S C1S Cl1 119.9(11)
C6S C1S Cl1 119.8(11)
C1S C2S C3S 120.0
C1S C2S H2SA 120.0
C3S C2S H2SA 120.0
C4S C3S C2S 120.0
C4S C3S H3SA 120.0
C2S C3S H3SA 120.0
C5S C4S C3S 120.0
C5S C4S H4SA 120.0
C3S C4S H4SA 120.0
C4S C5S C6S 120.0
C4S C5S H5SA 120.0
C6S C5S H5SA 120.0
C5S C6S C1S 120.0
C5S C6S H6SA 120.0
C1S C6S H6SA 120.0
C8S C7S C12S 120.0
C8S C7S Cl2 123.0(14)
C12S C7S Cl2 117.0(14)
C7S C8S C9S 120.0
C7S C8S H8SA 120.0
C9S C8S H8SA 120.0
C10S C9S C8S 120.0
C10S C9S H9SA 120.0
C8S C9S H9SA 120.0
C9S C10S C11S 120.0
C9S C10S H10E 120.0
C11S C10S H10E 120.0
C10S C11S C12S 120.0
C10S C11S H11I 120.0
C12S C11S H11I 120.0
C11S C12S C7S 120.0
C11S C12S H12G 120.0
C7S C12S H12G 120.0
C14S C13S C18S 120.0
C14S C13S Cl3 127.3(18)
C18S C13S Cl3 112.3(18)
C14S C13S H13D 120.0
C18S C13S H13D 120.0
Cl3 C13S H13D 10.1
C13S C14S C15S 120.0
C13S C14S Cl4 124.9(13)
C15S C14S Cl4 114.2(14)
C13S C14S H14D 120.0
C15S C14S H14D 120.0
Cl4 C14S H14D 10.6
C14S C15S C16S 120.0
C14S C15S H15D 120.0
C16S C15S H15D 120.0
C17S C16S C15S 120.0
C17S C16S H16A 120.0
C15S C16S H16A 120.0
C16S C17S C18S 120.0
C16S C17S H17A 120.0
C18S C17S H17A 120.0
C17S C18S C13S 120.0
C17S C18S H18A 120.0
C13S C18S H18A 120.0
C19S C20S C21S 119(2)
C19S C20S H20E 107.6
C21S C20S H20E 107.6
C19S C20S H20F 107.6
C21S C20S H20F 107.6
H20E C20S H20F 107.0
C22S C21S C20S 98(2)
C22S C21S H21F 112.1
C20S C21S H21F 112.1
C22S C21S H21G 112.1
C20S C21S H21G 112.1
H21F C21S H21G 109.7
C22S C23S H23A 109.5
C22S C23S H23B 109.5
H23A C23S H23B 109.5
C22S C23S H23C 109.5
H23A C23S H23C 109.5
H23B C23S H23C 109.5
C20S C19S H19A 109.5
C20S C19S H19B 109.5
H19A C19S H19B 109.5
C20S C19S H19C 109.5
H19A C19S H19C 109.5
H19B C19S H19C 109.5
C23S C22S C21S 122(3)
C23S C22S H22M 106.7
C21S C22S H22M 106.7
C23S C22S H22N 106.7
C21S C22S H22N 106.7
H22M C22S H22N 106.6

loop_
_geom_bond_atom_site_label_1
_geom_bond_atom_site_label_2
_geom_bond_distance
Fe1 O1 1.980(3)
Fe1 O3 1.990(4)
Fe1 O5 2.061(4)
Fe1 N1 2.123(4)
Fe2 O6 2.045(3)
Fe2 O2 2.046(3)
Fe2 O4 2.063(3)
Fe2 O7 2.070(3)
Fe2 O8 2.344(4)
S1 C7 1.801(5)
S1 C6 1.826(5)
N1 C1 1.343(6)
N1 C5 1.350(6)
O1 C101 1.268(6)
O2 C101 1.264(6)
O3 C201 1.277(5)
O4 C201 1.255(5)
O5 C301 1.271(5)
O6 C301 1.257(5)
O7 C401 1.270(6)
O8 C401 1.252(6)
C1 C2 1.379(7)
C1 H1A 0.9500
C2 C3 1.359(8)
C2 H2A 0.9500
C3 C4 1.403(8)
C3 H3A 0.9500
C4 C5 1.385(7)
C4 H4A 0.9500
C5 C6 1.503(7)
C6 H6A 0.9900
C6 H6B 0.9900
C7 C8 1.401(7)
C7 C12 1.410(7)
C8 C9 1.402(8)
C8 C13 1.507(8)
C9 C10 1.397(9)
C9 H9A 0.9500
C10 C11 1.391(9)
C10 C14 1.508(9)
C11 C12 1.398(8)
C11 H11A 0.9500
C12 C15 1.517(8)
C13 H13A 0.9800
C13 H13B 0.9800
C13 H13C 0.9800
C14 H14A 0.9800
C14 H14B 0.9800
C14 H14C 0.9800
C15 H15A 0.9800
C15 H15B 0.9800
C15 H15C 0.9800
C101 C102 1.513(6)
C102 C103 1.405(7)
C102 C107 1.421(7)
C103 C104 1.400(7)
C103 C108 1.502(7)
C104 C105 1.393(9)
C104 H10A 0.9500
C105 C106 1.374(9)
C105 H10B 0.9500
C106 C107 1.388(8)
C106 H10C 0.9500
C107 C114 1.495(8)
C108 C113 1.390(7)
C108 C109 1.396(7)
C109 C110 1.395(7)
C109 H10D 0.9500
C110 C111 1.387(7)
C110 C121 1.521(8)
C111 C112 1.390(8)
C111 H11B 0.9500
C112 C113 1.397(8)
C112 C120 1.522(8)
C113 H11C 0.9500
C114 C115 1.395(8)
C114 C119 1.405(7)
C115 C116 1.381(8)
C115 H11D 0.9500
C116 C117 1.386(8)
C116 H11E 0.9500
C117 C118 1.396(8)
C117 H11F 0.9500
C118 C119 1.381(8)
C118 H11G 0.9500
C119 H11H 0.9500
C120 H12A 0.9800
C120 H12B 0.9800
C120 H12C 0.9800
C121 H12D 0.9800
C121 H12E 0.9800
C121 H12F 0.9800
C201 C202 1.507(6)
C202 C203 1.402(7)
C202 C207 1.421(7)
C203 C204 1.412(7)
C203 C208 1.495(8)
C204 C205 1.392(10)
C204 H20A 0.9500
C205 C206 1.361(10)
C205 H20B 0.9500
C206 C207 1.399(8)
C206 H20C 0.9500
C207 C214 1.476(8)
C208 C213 1.400(7)
C208 C209 1.400(7)
C209 C210 1.396(7)
C209 H20D 0.9500
C210 C211 1.415(8)
C210 C221 1.422(9)
C210 H21H 0.9500
C211 C212 1.402(10)
C211 H21A 0.9500
C212 C213 1.368(10)
C212 C220 1.527(9)
C212 H21I 0.9500
C213 H21B 0.9500
C214 C219 1.396(8)
C214 C215 1.399(8)
C215 C216 1.359(15)
C215 H21C 0.9500
C216 C217 1.269(15)
C216 C223 1.514(13)
C216 H21J 0.9500
C217 C218 1.437(11)
C217 H21D 0.9500
C218 C222 1.351(12)
C218 C219 1.384(8)
C218 H21K 0.9500
C219 H21E 0.9500
C220 H22A 0.9800
C220 H22B 0.9800
C220 H22C 0.9800
C221 H22D 0.9800
C221 H22E 0.9800
C221 H22F 0.9800
C222 H22G 0.9800
C222 H22H 0.9800
C222 H22I 0.9800
C223 H22J 0.9800
C223 H22K 0.9800
C223 H22L 0.9800
C301 C302 1.515(6)
C302 C307 1.414(7)
C302 C303 1.415(7)
C303 C304 1.401(7)
C303 C308 1.501(7)
C304 C305 1.387(8)
C304 H30A 0.9500
C305 C306 1.374(7)
C305 H30B 0.9500
C306 C307 1.404(6)
C306 H30C 0.9500
C307 C314 1.499(7)
C308 C313 1.399(7)
C308 C309 1.412(7)
C309 C310 1.401(8)
C309 H30D 0.9500
C310 C311 1.402(8)
C310 C320 1.510(8)
C311 C312 1.393(8)
C311 H31A 0.9500
C312 C313 1.405(7)
C312 C321 1.514(7)
C313 H31B 0.9500
C314 C319 1.396(7)
C314 C315 1.398(7)
C315 C316 1.376(7)
C315 H31C 0.9500
C316 C317 1.407(8)
C316 H31D 0.9500
C317 C318 1.380(8)
C317 H31E 0.9500
C318 C319 1.397(8)
C318 H31F 0.9500
C319 H31G 0.9500
C320 H32A 0.9800
C320 H32B 0.9800
C320 H32C 0.9800
C321 H32D 0.9800
C321 H32E 0.9800
C321 H32F 0.9800
C401 C402 1.521(7)
C402 C403 1.394(8)
C402 C407 1.427(9)
C403 C404 1.424(8)
C403 C408 1.485(9)
C404 C405 1.402(11)
C404 H40A 0.9500
C405 C406 1.358(12)
C405 H40B 0.9500
C406 C407 1.407(9)
C406 H40C 0.9500
C407 C414 1.495(11)
C408 C409 1.407(9)
C408 C413 1.410(8)
C409 C410 1.380(11)
C409 H40D 0.9500
C410 C411 1.393(11)
C410 C421 1.585(12)
C411 C412 1.391(10)
C411 H41A 0.9500
C412 C413 1.393(9)
C412 C420 1.409(11)
C413 H41B 0.9500
C414 C415 1.370(12)
C414 C419 1.413(11)
C415 C416 1.428(13)
C415 H41C 0.9500
C416 C417 1.343(17)
C416 H41D 0.9500
C417 C418 1.361(18)
C417 H41E 0.9500
C418 C419 1.466(16)
C418 H41F 0.9500
C419 H41G 0.9500
C420 H42A 0.9800
C420 H42B 0.9800
C420 H42C 0.9800
C421 H42D 0.9800
C421 H42E 0.9800
C421 H42F 0.9800
Cl1 C1S 1.699(17)
C1S C2S 1.3900
C1S C6S 1.3900
C2S C3S 1.3900
C2S H2SA 0.9500
C3S C4S 1.3900
C3S H3SA 0.9500
C4S C5S 1.3900
C4S H4SA 0.9500
C5S C6S 1.3900
C5S H5SA 0.9500
C6S H6SA 0.9500
Cl2 C7S 1.62(2)
C7S C8S 1.3900
C7S C12S 1.3900
C8S C9S 1.3900
C8S H8SA 0.9500
C9S C10S 1.3900
C9S H9SA 0.9500
C10S C11S 1.3900
C10S H10E 0.9500
C11S C12S 1.3900
C11S H11I 0.9500
C12S H12G 0.9500
Cl3 C13S 1.77(4)
Cl4 C14S 1.77(2)
C13S C14S 1.3900
C13S C18S 1.3900
C13S H13D 0.9500
C14S C15S 1.3900
C14S H14D 0.9500
C15S C16S 1.3900
C15S H15D 0.9500
C16S C17S 1.3900
C16S H16A 0.9500
C17S C18S 1.3900
C17S H17A 0.9500
C18S H18A 0.9500
C20S C19S 1.437(18)
C20S C21S 1.524(18)
C20S H20E 0.9900
C20S H20F 0.9900
C21S C22S 1.496(19)
C21S H21F 0.9900
C21S H21G 0.9900
C23S C22S 1.480(19)
C23S H23A 0.9800
C23S H23B 0.9800
C23S H23C 0.9800
C19S H19A 0.9800
C19S H19B 0.9800
C19S H19C 0.9800
C22S H22M 0.9900
C22S H22N 0.9900
